data_4334202
loop_
_publ_author_name
'Matthew B. Chambers'
'Stanislav Groysman'
'Dino Villagr\'an'
'Daniel G. Nocera'

_publ_section_title
;
 Iron in a Trigonal Tris(alkoxide) Ligand Environment
;
_journal_name_full 'Inorganic Chemistry'
_journal_page_first 3159
_journal_page_last 3169
_journal_paper_doi 10.1021/ic302634q
_journal_volume 52
_journal_year 2013
_chemical_formula_moiety 'C52 H112 Fe Li O10'
_chemical_formula_sum 'C103 H214 Fe2 Li2 O19'
_chemical_formula_weight 1882.32
_chemical_name_common Fe(ditox)3(OH)Li(THF)3+3THF
_chemical_name_systematic
; 
 ? 
;
_space_group_IT_number 2
_symmetry_cell_setting triclinic
_symmetry_space_group_name_Hall '-P 1'
_symmetry_space_group_name_H-M 'P -1'
_atom_sites_solution_hydrogens geom
_atom_sites_solution_primary direct
_atom_sites_solution_secondary difmap
_audit_creation_method SHELXL-97
_cell_angle_alpha 119.693(9)
_cell_angle_beta 90.078(6)
_cell_angle_gamma 90.019(5)
_cell_formula_units_Z 1
_cell_length_a 11.990(5)
_cell_length_b 17.034(5)
_cell_length_c 17.077(6)
_cell_measurement_temperature 100(2)
_cell_volume 3029.8(19)
_computing_cell_refinement 'Bruker SAINT'
_computing_data_collection 'Bruker APEX2'
_computing_data_reduction 'Bruker SAINT'
_computing_molecular_graphics 'Bruker SHELXTL'
_computing_publication_material 'Bruker SHELXTL'
_computing_structure_refinement 'SHELXL-97 (Sheldrick, 2008)'
_computing_structure_solution 'SHELXS-97 (Sheldrick, 2008)'
_diffrn_ambient_temperature 100(2)
_diffrn_measured_fraction_theta_full 0.998
_diffrn_measured_fraction_theta_max 0.998
_diffrn_measurement_device_type 'Bruker APEX-II CCD'
_diffrn_measurement_method '\f and \w scans'
_diffrn_radiation_monochromator graphite
_diffrn_radiation_source 'fine-focus sealed tube'
_diffrn_radiation_type MoK\a
_diffrn_radiation_wavelength 0.71073
_diffrn_reflns_av_R_equivalents 0.0576
_diffrn_reflns_av_sigmaI/netI 0.0638
_diffrn_reflns_limit_h_max 12
_diffrn_reflns_limit_h_min -12
_diffrn_reflns_limit_k_max 18
_diffrn_reflns_limit_k_min -18
_diffrn_reflns_limit_l_max 18
_diffrn_reflns_limit_l_min -18
_diffrn_reflns_number 29984
_diffrn_reflns_theta_full 23.50
_diffrn_reflns_theta_max 23.50
_diffrn_reflns_theta_min 2.18
_exptl_absorpt_coefficient_mu 0.296
_exptl_absorpt_correction_T_max 0.9297
_exptl_absorpt_correction_T_min 0.9164
_exptl_absorpt_correction_type empirical
_exptl_absorpt_process_details SADABS
_exptl_crystal_colour yellow
_exptl_crystal_density_diffrn 1.053
_exptl_crystal_description block
_exptl_crystal_F_000 1066
_exptl_crystal_size_max 0.30
_exptl_crystal_size_mid 0.25
_exptl_crystal_size_min 0.25
_refine_diff_density_max 1.020
_refine_diff_density_min -0.626
_refine_diff_density_rms 0.089
_refine_ls_extinction_method none
_refine_ls_goodness_of_fit_ref 1.052
_refine_ls_hydrogen_treatment constr
_refine_ls_matrix_type full
_refine_ls_number_parameters 616
_refine_ls_number_reflns 7909
_refine_ls_number_restraints 537
_refine_ls_restrained_S_all 1.039
_refine_ls_R_factor_all 0.1325
_refine_ls_R_factor_gt 0.1042
_refine_ls_shift/su_max 0.000
_refine_ls_shift/su_mean 0.000
_refine_ls_structure_factor_coef Fsqd
_refine_ls_weighting_details 'calc w=1/[\s^2^(Fo^2^)+(0.1334P)^2^+12.3207P] where P=(Fo^2^+2Fc^2^)/3'
_refine_ls_weighting_scheme calc
_refine_ls_wR_factor_gt 0.2708
_refine_ls_wR_factor_ref 0.2876
_reflns_number_gt 5559
_reflns_number_total 7921
_reflns_threshold_expression >2sigma(I)
_cod_data_source_file ic302634q_si_002_06.cif
_cod_data_source_block cmpd_7_Fe(ditox)3(OH)Li(THF)3
_cod_original_cell_volume 3029.7(19)
_cod_database_code 4334202

loop_
_symmetry_equiv_pos_as_xyz
'x, y, z'
'-x, -y, -z'

loop_
_atom_site_label
_atom_site_type_symbol
_atom_site_fract_x
_atom_site_fract_y
_atom_site_fract_z
_atom_site_U_iso_or_equiv
_atom_site_adp_type
_atom_site_occupancy
_atom_site_symmetry_multiplicity
_atom_site_calc_flag
_atom_site_refinement_flags
_atom_site_disorder_assembly
_atom_site_disorder_group
C55 C 0.6334(12) 0.6578(11) 0.0254(9) 0.136(5) Uani 1 1 d U . .
H55A H 0.6664 0.6339 -0.0353 0.163 Uiso 1 1 calc R . .
H55B H 0.5896 0.6095 0.0274 0.163 Uiso 1 1 calc R . .
C49 C 1.0406(9) 0.7983(8) 0.8599(8) 0.107(4) Uani 1 1 d U . .
H49A H 1.0732 0.8254 0.9205 0.161 Uiso 1 1 calc R . .
H49B H 1.0331 0.8447 0.8422 0.161 Uiso 1 1 calc R . .
H49C H 1.0892 0.7498 0.8170 0.161 Uiso 1 1 calc R . .
C46 C 0.9252(7) 1.0982(6) 0.7435(6) 0.068(2) Uani 1 1 d U A .
Li1 Li 1.2177(8) 0.8334(7) 0.6660(7) 0.037(2) Uani 1 1 d U . .
C14 C 0.8657(5) 0.7261(5) 0.7634(4) 0.0431(15) Uani 1 1 d U . .
C17 C 1.3593(6) 0.9895(5) 0.9247(5) 0.0545(19) Uani 1 1 d U A .
H17A H 1.4099 1.0281 0.9125 0.065 Uiso 1 1 calc R . .
H17B H 1.3377 1.0223 0.9891 0.065 Uiso 1 1 calc R . .
C15 C 1.3600(6) 0.5745(5) 0.5647(6) 0.059(2) Uani 1 1 d U A .
H15A H 1.4119 0.5867 0.6146 0.071 Uiso 1 1 calc R . .
H15B H 1.3384 0.5099 0.5337 0.071 Uiso 1 1 calc R . .
O7 O 1.0685(4) 0.8365(5) 0.6748(5) 0.103(2) Uani 1 1 d U A 1
Fe1 Fe 0.90634(7) 0.83400(7) 0.66950(6) 0.0386(3) Uani 1 1 d U . .
O2E O 0.8600(3) 0.7487(3) 0.5542(3) 0.0387(11) Uani 1 1 d U A .
O1E O 0.8592(3) 0.9482(3) 0.6986(3) 0.0388(11) Uani 1 1 d U A .
O3E O 0.8588(3) 0.8031(3) 0.7537(3) 0.0373(10) Uani 1 1 d U A .
C13 C 0.8653(5) 1.0354(5) 0.7753(5) 0.0423(15) Uani 1 1 d U . .
O4 O 1.2868(4) 0.9062(3) 0.6204(3) 0.0489(12) Uani 1 1 d U A .
O5 O 1.2891(4) 0.8791(3) 0.7835(3) 0.0431(11) Uani 1 1 d U A .
C11 C 1.2556(6) 0.9057(6) 0.5384(6) 0.0573(19) Uani 1 1 d U . .
H11A H 1.1914 0.9463 0.5492 0.069 Uiso 1 1 calc R A .
H11B H 1.2351 0.8439 0.4909 0.069 Uiso 1 1 calc R . .
O6 O 1.2890(4) 0.7165(3) 0.5953(3) 0.0447(12) Uani 1 1 d U A .
C12 C 1.3893(7) 0.9577(6) 0.6570(6) 0.063(2) Uani 1 1 d U . .
H12A H 1.4517 0.9174 0.6517 0.076 Uiso 1 1 calc R A .
H12B H 1.3797 1.0037 0.7213 0.076 Uiso 1 1 calc R . .
C5 C 1.2584(6) 0.6352(5) 0.5987(5) 0.0515(18) Uani 1 1 d U . .
H5A H 1.1930 0.6053 0.5597 0.062 Uiso 1 1 calc R A .
H5B H 1.2403 0.6503 0.6612 0.062 Uiso 1 1 calc R . .
C8 C 1.4129(7) 0.8999(6) 0.8997(5) 0.058(2) Uani 1 1 d U A .
H8A H 1.4937 0.9071 0.9136 0.069 Uiso 1 1 calc R . .
H8B H 1.3772 0.8715 0.9318 0.069 Uiso 1 1 calc R . .
C2 C 0.8684(5) 0.7393(5) 0.4681(5) 0.0426(15) Uani 1 1 d U . .
C6 C 1.3927(6) 0.8451(5) 0.7995(5) 0.054(2) Uani 1 1 d U . .
H6A H 1.4548 0.8531 0.7660 0.064 Uiso 1 1 calc R A .
H6B H 1.3859 0.7801 0.7803 0.064 Uiso 1 1 calc R . .
C9 C 1.2577(6) 0.9615(5) 0.8638(5) 0.0511(18) Uani 1 1 d U . .
H9A H 1.1931 0.9508 0.8934 0.061 Uiso 1 1 calc R A .
H9B H 1.2376 1.0090 0.8489 0.061 Uiso 1 1 calc R . .
C1 C 0.9377(6) 1.0314(5) 0.8480(5) 0.0537(19) Uani 1 1 d U A .
H1A H 0.9042 0.9890 0.8644 0.081 Uiso 1 1 calc R . .
H1B H 0.9418 1.0916 0.9014 0.081 Uiso 1 1 calc R . .
H1C H 1.0129 1.0109 0.8243 0.081 Uiso 1 1 calc R . .
C3 C 0.7454(6) 0.7495(5) 0.4386(5) 0.0428(16) Uani 1 1 d U A .
C18 C 0.9410(6) 0.8165(6) 0.4730(6) 0.058(2) Uani 1 1 d U A .
H18A H 0.8994 0.8734 0.5035 0.087 Uiso 1 1 calc R . .
H18B H 0.9602 0.8031 0.4119 0.087 Uiso 1 1 calc R . .
H18C H 1.0095 0.8220 0.5068 0.087 Uiso 1 1 calc R . .
C29 C 0.7422(5) 1.0628(4) 0.8147(5) 0.0408(15) Uani 1 1 d U A .
C32 C 1.4111(7) 1.0022(6) 0.6008(6) 0.063(2) Uani 1 1 d U A .
H32A H 1.4921 1.0080 0.5936 0.076 Uiso 1 1 calc R . .
H32B H 1.3766 1.0630 0.6284 0.076 Uiso 1 1 calc R . .
C19 C 1.0501(8) 0.6530(8) 0.4424(6) 0.102(4) Uani 1 1 d U . .
H19A H 1.0829 0.5925 0.4164 0.153 Uiso 1 1 calc R A .
H19B H 1.0490 0.6811 0.5082 0.153 Uiso 1 1 calc R . .
H19C H 1.0948 0.6900 0.4250 0.153 Uiso 1 1 calc R . .
C23 C 0.7434(5) 0.6853(5) 0.7505(5) 0.0412(15) Uani 1 1 d U . .
C33 C 1.3570(7) 0.9387(6) 0.5110(6) 0.061(2) Uani 1 1 d U A .
H33A H 1.3357 0.9709 0.4784 0.073 Uiso 1 1 calc R . .
H33B H 1.4074 0.8880 0.4726 0.073 Uiso 1 1 calc R . .
C34 C 1.3911(6) 0.7006(5) 0.5438(5) 0.0536(19) Uani 1 1 d U . .
H34A H 1.4541 0.7345 0.5840 0.064 Uiso 1 1 calc R A .
H34B H 1.3823 0.7193 0.4978 0.064 Uiso 1 1 calc R . .
C25 C 0.6629(8) 0.7474(6) 0.8194(8) 0.096(4) Uani 1 1 d U . .
H25A H 0.5869 0.7247 0.8003 0.144 Uiso 1 1 calc R . .
H25B H 0.6697 0.8077 0.8260 0.144 Uiso 1 1 calc R . .
H25C H 0.6791 0.7507 0.8772 0.144 Uiso 1 1 calc R . .
C30 C 0.6647(8) 1.0738(9) 0.7516(7) 0.106(4) Uani 1 1 d U . .
H30A H 0.5876 1.0769 0.7718 0.159 Uiso 1 1 calc R A .
H30B H 0.6729 1.0221 0.6906 0.159 Uiso 1 1 calc R . .
H30C H 0.6832 1.1296 0.7511 0.159 Uiso 1 1 calc R . .
C26 C 0.9423(6) 0.6547(5) 0.6885(5) 0.060(2) Uani 1 1 d U . .
H26A H 0.9076 0.6338 0.6294 0.090 Uiso 1 1 calc R . .
H26B H 0.9527 0.6033 0.6985 0.090 Uiso 1 1 calc R . .
H26C H 1.0149 0.6821 0.6903 0.090 Uiso 1 1 calc R . .
C28 C 0.9443(7) 0.6868(7) 0.8854(6) 0.071(2) Uani 1 1 d U . .
H28A H 0.9917 0.7112 0.9392 0.106 Uiso 1 1 calc R . .
H28B H 0.9814 0.6350 0.8354 0.106 Uiso 1 1 calc R . .
H28C H 0.8728 0.6673 0.8979 0.106 Uiso 1 1 calc R . .
C31 C 0.7372(9) 1.1456(7) 0.9065(6) 0.111(4) Uani 1 1 d U . .
H31A H 0.7976 1.1870 0.9124 0.166 Uiso 1 1 calc R A .
H31B H 0.7456 1.1281 0.9528 0.166 Uiso 1 1 calc R . .
H31C H 0.6652 1.1757 0.9140 0.166 Uiso 1 1 calc R . .
C20 C 0.9295(7) 0.6454(6) 0.4069(5) 0.061(2) Uani 1 1 d U A .
C21 C 0.9432(7) 0.6172(6) 0.3075(5) 0.066(2) Uani 1 1 d U . .
H21A H 0.9937 0.5653 0.2788 0.099 Uiso 1 1 calc R A .
H21B H 0.9743 0.6676 0.3024 0.099 Uiso 1 1 calc R . .
H21C H 0.8703 0.6004 0.2776 0.099 Uiso 1 1 calc R . .
C24 C 0.6989(8) 0.6686(11) 0.6594(7) 0.129(5) Uani 1 1 d U . .
H24A H 0.6985 0.7256 0.6583 0.194 Uiso 1 1 calc R . .
H24B H 0.6229 0.6445 0.6505 0.194 Uiso 1 1 calc R . .
H24C H 0.7470 0.6249 0.6110 0.194 Uiso 1 1 calc R . .
C27 C 0.9239(7) 0.7590(6) 0.8602(5) 0.064(2) Uani 1 1 d U . .
C22 C 0.8793(11) 0.5679(6) 0.4185(7) 0.105(4) Uani 1 1 d U . .
H22A H 0.8217 0.5366 0.3727 0.158 Uiso 1 1 calc R A .
H22B H 0.8463 0.5931 0.4787 0.158 Uiso 1 1 calc R . .
H22C H 0.9383 0.5251 0.4116 0.158 Uiso 1 1 calc R . .
C35 C 1.4111(7) 0.6001(5) 0.4998(6) 0.062(2) Uani 1 1 d U A .
H35A H 1.4919 0.5863 0.4922 0.075 Uiso 1 1 calc R . .
H35B H 1.3742 0.5677 0.4401 0.075 Uiso 1 1 calc R . .
C39 C 0.6695(7) 0.6722(6) 0.4204(6) 0.073(3) Uani 1 1 d U . .
H39A H 0.5918 0.6906 0.4217 0.110 Uiso 1 1 calc R A .
H39B H 0.6809 0.6549 0.4667 0.110 Uiso 1 1 calc R . .
H39C H 0.6864 0.6206 0.3610 0.110 Uiso 1 1 calc R . .
C41 C 0.7436(8) 0.7641(8) 0.3577(7) 0.086(3) Uani 1 1 d U . .
H41A H 0.7965 0.7227 0.3123 0.129 Uiso 1 1 calc R A .
H41B H 0.7648 0.8266 0.3768 0.129 Uiso 1 1 calc R . .
H41C H 0.6684 0.7524 0.3318 0.129 Uiso 1 1 calc R . .
C38 C 0.6936(7) 0.9862(7) 0.8255(9) 0.104(4) Uani 1 1 d U . .
H38A H 0.7431 0.9735 0.8636 0.156 Uiso 1 1 calc R A .
H38B H 0.6865 0.9319 0.7662 0.156 Uiso 1 1 calc R . .
H38C H 0.6199 1.0038 0.8538 0.156 Uiso 1 1 calc R . .
C37 C 0.9409(7) 1.1965(5) 0.8167(6) 0.066(2) Uani 1 1 d U . .
H37A H 0.9892 1.2273 0.7941 0.098 Uiso 1 1 calc R A .
H37B H 0.9753 1.1988 0.8699 0.098 Uiso 1 1 calc R . .
H37C H 0.8682 1.2267 0.8332 0.098 Uiso 1 1 calc R . .
C36 C 0.8652(14) 1.0957(11) 0.6621(9) 0.172(7) Uani 1 1 d U . .
H36A H 0.7980 1.1332 0.6830 0.258 Uiso 1 1 calc R A .
H36B H 0.8443 1.0333 0.6188 0.258 Uiso 1 1 calc R . .
H36C H 0.9153 1.1190 0.6331 0.258 Uiso 1 1 calc R . .
O8 O 0.3852(10) 0.6231(10) 0.7997(10) 0.089(4) Uani 0.50 1 d PU . .
C45 C 0.4330(10) 0.5537(9) 0.8094(10) 0.050(3) Uani 0.50 1 d PU . .
H45A H 0.4440 0.5005 0.7488 0.060 Uiso 0.50 1 calc PR . .
H45B H 0.5074 0.5737 0.8376 0.060 Uiso 0.50 1 calc PR . .
C40 C 0.6919(7) 0.8335(6) 0.5171(6) 0.083(3) Uani 1 1 d U . .
H40A H 0.6163 0.8413 0.5002 0.125 Uiso 1 1 calc R A .
H40B H 0.7368 0.8869 0.5311 0.125 Uiso 1 1 calc R . .
H40C H 0.6884 0.8258 0.5703 0.125 Uiso 1 1 calc R . .
C43 C 1.0445(10) 1.0611(7) 0.7125(9) 0.132(5) Uani 1 1 d U . .
H43A H 1.0799 1.0935 0.6851 0.197 Uiso 1 1 calc R A .
H43B H 1.0406 0.9965 0.6681 0.197 Uiso 1 1 calc R . .
H43C H 1.0885 1.0697 0.7646 0.197 Uiso 1 1 calc R . .
C42 C 0.8604(12) 0.8377(9) 0.9365(7) 0.165(7) Uani 1 1 d U . .
H42A H 0.8002 0.8140 0.9576 0.247 Uiso 1 1 calc R . .
H42B H 0.8288 0.8760 0.9142 0.247 Uiso 1 1 calc R . .
H42C H 0.9117 0.8735 0.9864 0.247 Uiso 1 1 calc R . .
O10 O 0.5648(9) 0.7383(9) 0.0501(8) 0.178(4) Uani 1 1 d U . .
C47 C 0.7390(10) 0.5951(6) 0.7468(10) 0.130(5) Uani 1 1 d U . .
H47A H 0.7985 0.5920 0.7845 0.195 Uiso 1 1 calc R . .
H47B H 0.7492 0.5467 0.6844 0.195 Uiso 1 1 calc R . .
H47C H 0.6665 0.5880 0.7689 0.195 Uiso 1 1 calc R . .
C51 C 0.2745(14) 0.6064(10) 0.8994(13) 0.074(5) Uani 0.50 1 d PU . .
H51A H 0.1990 0.5810 0.8950 0.089 Uiso 0.50 1 calc PR . .
H51B H 0.2896 0.6535 0.9625 0.089 Uiso 0.50 1 calc PR . .
C50 C 0.3701(12) 0.5281(9) 0.8607(11) 0.056(3) Uani 0.50 1 d PU . .
H50A H 0.4146 0.5291 0.9101 0.067 Uiso 0.50 1 calc PR . .
H50B H 0.3373 0.4672 0.8235 0.067 Uiso 0.50 1 calc PR . .
C52 C 0.2877(16) 0.6368(12) 0.8432(15) 0.081(5) Uani 0.50 1 d PU . .
H52A H 0.2744 0.7028 0.8770 0.098 Uiso 0.50 1 calc PR . .
H52B H 0.2283 0.6098 0.7970 0.098 Uiso 0.50 1 calc PR . .
C56 C 0.7293(14) 0.6986(13) 0.1042(9) 0.154(6) Uani 1 1 d U . .
H56A H 0.7162 0.6807 0.1505 0.184 Uiso 1 1 calc R . .
H56B H 0.8051 0.6797 0.0788 0.184 Uiso 1 1 calc R . .
C76 C 0.3711(11) 0.6364(10) 0.1621(10) 0.124(4) Uani 1 1 d U . .
H76A H 0.3341 0.6748 0.1413 0.148 Uiso 1 1 calc R . .
H76B H 0.4198 0.5930 0.1129 0.148 Uiso 1 1 calc R . .
C58 C 0.6204(12) 0.8161(11) 0.1229(11) 0.138(5) Uani 1 1 d U . .
H58A H 0.6341 0.8628 0.1057 0.165 Uiso 1 1 calc R . .
H58B H 0.5739 0.8426 0.1780 0.165 Uiso 1 1 calc R . .
C67 C 0.7132(17) 0.7874(14) 0.1371(12) 0.173(7) Uani 1 1 d U . .
H67A H 0.7241 0.8175 0.2032 0.208 Uiso 1 1 calc R . .
H67B H 0.7733 0.8092 0.1129 0.208 Uiso 1 1 calc R . .
C73 C 0.290(2) 0.5884(18) 0.1807(17) 0.143(7) Uani 0.50 1 d PDU . .
H73A H 0.3148 0.5268 0.1642 0.172 Uiso 1 1 calc R . .
H73B H 0.2180 0.5848 0.1501 0.172 Uiso 1 1 calc R . .
C71 C 0.4380(9) 0.6921(9) 0.2397(9) 0.108(3) Uani 1 1 d DU . .
H71A H 0.5122 0.6643 0.2344 0.129 Uiso 1 1 calc R . .
H71B H 0.4487 0.7526 0.2460 0.129 Uiso 1 1 calc R . .
C75 C 0.2819(15) 0.6457(12) 0.2762(14) 0.185(7) Uani 1 1 d DU . .
H75A H 0.2689 0.6080 0.3046 0.222 Uiso 1 1 calc R . .
H75B H 0.2171 0.6865 0.2901 0.222 Uiso 1 1 calc R . .
O20 O 0.3802(10) 0.6990(10) 0.3144(8) 0.191(5) Uani 1 1 d DU . .

loop_
_atom_site_aniso_label
_atom_site_aniso_U_11
_atom_site_aniso_U_22
_atom_site_aniso_U_33
_atom_site_aniso_U_23
_atom_site_aniso_U_13
_atom_site_aniso_U_12
C55 0.117(10) 0.173(10) 0.086(8) 0.040(8) 0.012(6) 0.017(8)
C49 0.120(7) 0.110(8) 0.133(9) 0.093(7) -0.100(6) -0.060(6)
C46 0.070(5) 0.066(5) 0.071(5) 0.037(4) -0.015(4) -0.040(4)
Li1 0.023(4) 0.042(5) 0.047(5) 0.023(4) -0.001(4) 0.003(4)
C14 0.033(3) 0.050(4) 0.040(4) 0.018(3) 0.000(3) 0.016(3)
C17 0.042(4) 0.060(4) 0.047(4) 0.016(4) -0.007(3) -0.002(3)
C15 0.049(4) 0.055(5) 0.074(5) 0.034(4) 0.007(4) 0.014(4)
O7 0.015(3) 0.149(6) 0.101(5) 0.027(5) 0.000(3) -0.002(3)
Fe1 0.0164(5) 0.0494(7) 0.0420(6) 0.0167(5) -0.0011(4) 0.0008(4)
O2E 0.027(2) 0.046(3) 0.038(2) 0.017(2) 0.0016(18) 0.0014(19)
O1E 0.029(2) 0.043(2) 0.039(2) 0.016(2) -0.0045(19) -0.0092(19)
O3E 0.026(2) 0.042(3) 0.036(2) 0.013(2) -0.0015(18) 0.0092(19)
C13 0.033(3) 0.047(4) 0.044(4) 0.020(3) -0.010(3) -0.013(3)
O4 0.039(3) 0.050(3) 0.061(3) 0.030(3) 0.007(2) -0.004(2)
O5 0.034(2) 0.046(3) 0.043(3) 0.018(2) -0.012(2) -0.002(2)
C11 0.045(4) 0.067(5) 0.075(5) 0.047(4) 0.007(4) -0.004(4)
O6 0.034(2) 0.037(2) 0.054(3) 0.015(2) 0.004(2) 0.007(2)
C12 0.068(5) 0.059(5) 0.057(5) 0.025(4) 0.003(4) -0.029(4)
C5 0.043(4) 0.050(4) 0.057(5) 0.023(4) 0.004(3) 0.009(3)
C8 0.051(5) 0.073(5) 0.051(4) 0.032(4) -0.013(4) 0.006(4)
C2 0.031(3) 0.051(4) 0.041(3) 0.019(3) 0.003(3) 0.000(3)
C6 0.050(4) 0.047(4) 0.052(4) 0.016(3) -0.021(3) 0.005(3)
C9 0.035(4) 0.064(5) 0.052(4) 0.027(4) -0.010(3) 0.000(3)
C1 0.037(4) 0.068(5) 0.042(4) 0.016(4) -0.013(3) -0.007(4)
C3 0.039(4) 0.048(4) 0.039(4) 0.019(3) -0.002(3) -0.004(3)
C18 0.040(4) 0.076(5) 0.068(5) 0.042(5) -0.002(4) -0.013(4)
C29 0.038(3) 0.033(4) 0.043(4) 0.013(3) -0.008(3) -0.003(3)
C32 0.057(5) 0.073(6) 0.075(5) 0.048(5) 0.002(4) -0.014(4)
C19 0.071(5) 0.148(9) 0.056(5) 0.027(6) 0.016(4) 0.066(5)
C23 0.038(3) 0.046(4) 0.042(4) 0.024(3) 0.001(3) 0.009(3)
C33 0.053(5) 0.067(5) 0.067(5) 0.037(4) 0.007(4) -0.010(4)
C34 0.054(4) 0.045(4) 0.053(5) 0.018(4) 0.019(3) 0.015(3)
C25 0.064(6) 0.056(5) 0.127(7) 0.014(5) 0.059(6) -0.010(4)
C30 0.078(6) 0.162(10) 0.073(6) 0.054(6) 0.015(5) 0.084(7)
C26 0.041(4) 0.055(5) 0.067(5) 0.017(4) 0.010(4) 0.018(4)
C28 0.052(5) 0.111(7) 0.073(6) 0.064(6) 0.002(4) 0.003(5)
C31 0.093(7) 0.100(7) 0.060(5) -0.021(5) 0.027(5) -0.037(6)
C20 0.056(4) 0.066(4) 0.048(4) 0.018(4) 0.022(4) 0.015(4)
C21 0.057(5) 0.063(5) 0.047(4) 0.003(4) -0.004(4) -0.004(4)
C24 0.052(6) 0.288(16) 0.087(6) 0.123(9) -0.037(5) -0.080(8)
C27 0.062(5) 0.073(5) 0.049(4) 0.023(4) -0.018(4) 0.023(4)
C22 0.155(9) 0.046(5) 0.098(8) 0.023(5) 0.071(7) 0.040(5)
C35 0.059(5) 0.045(4) 0.070(5) 0.019(4) 0.016(4) 0.015(4)
C39 0.055(5) 0.090(6) 0.086(6) 0.053(5) -0.037(5) -0.033(5)
C41 0.075(6) 0.130(9) 0.083(6) 0.076(7) 0.009(5) 0.025(6)
C38 0.049(5) 0.086(6) 0.214(12) 0.102(7) 0.067(7) 0.032(5)
C37 0.060(5) 0.049(4) 0.095(6) 0.041(4) -0.004(4) -0.002(4)
C36 0.252(13) 0.211(14) 0.130(9) 0.142(10) -0.116(10) -0.185(12)
O8 0.060(7) 0.114(10) 0.112(10) 0.071(8) 0.001(6) 0.010(7)
C45 0.011(6) 0.038(7) 0.052(8) -0.015(6) -0.005(5) -0.003(5)
C40 0.050(5) 0.083(6) 0.074(5) 0.005(5) -0.020(4) 0.026(4)
C43 0.112(7) 0.059(6) 0.159(11) 0.005(6) 0.084(7) -0.036(5)
C42 0.192(11) 0.155(10) 0.045(5) -0.027(6) -0.059(6) 0.116(10)
O10 0.117(8) 0.204(10) 0.173(10) 0.062(8) -0.024(6) 0.006(6)
C47 0.112(9) 0.049(5) 0.227(14) 0.067(7) -0.093(9) -0.032(5)
C51 0.058(9) 0.022(8) 0.096(12) -0.004(7) 0.048(8) 0.005(6)
C50 0.044(8) 0.029(7) 0.074(10) 0.010(6) -0.025(7) -0.009(6)
C52 0.070(10) 0.043(9) 0.106(14) 0.017(8) 0.011(9) 0.025(8)
C56 0.148(11) 0.205(13) 0.079(9) 0.048(10) -0.002(7) 0.051(11)
C76 0.112(9) 0.157(12) 0.146(8) 0.109(9) -0.022(7) -0.015(8)
C58 0.089(9) 0.158(9) 0.145(11) 0.060(8) -0.008(8) -0.021(7)
C67 0.160(12) 0.204(12) 0.126(12) 0.059(11) -0.033(10) 0.005(11)
C73 0.082(14) 0.157(18) 0.272(16) 0.168(14) -0.062(13) -0.034(11)
C71 0.057(6) 0.137(10) 0.165(10) 0.102(9) -0.003(6) -0.003(6)
C75 0.149(12) 0.181(15) 0.304(16) 0.180(14) 0.071(12) -0.007(10)
O20 0.147(9) 0.279(14) 0.152(8) 0.111(9) 0.024(7) 0.010(9)

loop_
_atom_type_symbol
_atom_type_description
_atom_type_scat_dispersion_real
_atom_type_scat_dispersion_imag
_atom_type_scat_source
C C 0.0033 0.0016 'International Tables Vol C Tables 4.2.6.8 and 6.1.1.4'
H H 0.0000 0.0000 'International Tables Vol C Tables 4.2.6.8 and 6.1.1.4'
O O 0.0106 0.0060 'International Tables Vol C Tables 4.2.6.8 and 6.1.1.4'
Li Li -0.0003 0.0001 'International Tables Vol C Tables 4.2.6.8 and 6.1.1.4'
Fe Fe 0.3463 0.8444 'International Tables Vol C Tables 4.2.6.8 and 6.1.1.4'

loop_
_geom_angle_atom_site_label_1
_geom_angle_atom_site_label_2
_geom_angle_atom_site_label_3
_geom_angle
O10 C55 C56 101.6(12)
O10 C55 H55A 111.5
C56 C55 H55A 111.5
O10 C55 H55B 111.5
C56 C55 H55B 111.5
H55A C55 H55B 109.3
C27 C49 H49A 109.5
C27 C49 H49B 109.5
H49A C49 H49B 109.5
C27 C49 H49C 109.5
H49A C49 H49C 109.5
H49B C49 H49C 109.5
C37 C46 C36 108.9(9)
C37 C46 C43 105.3(7)
C36 C46 C43 107.2(11)
C37 C46 C13 115.2(7)
C36 C46 C13 111.9(6)
C43 C46 C13 107.8(8)
O7 Li1 O6 118.1(6)
O7 Li1 O4 117.4(6)
O6 Li1 O4 102.8(5)
O7 Li1 O5 111.7(6)
O6 Li1 O5 102.1(5)
O4 Li1 O5 102.5(5)
O3E C14 C26 109.5(6)
O3E C14 C23 107.4(5)
C26 C14 C23 108.7(6)
O3E C14 C27 106.0(6)
C26 C14 C27 108.6(6)
C23 C14 C27 116.4(6)
C8 C17 C9 102.6(6)
C8 C17 H17A 111.3
C9 C17 H17A 111.3
C8 C17 H17B 111.3
C9 C17 H17B 111.3
H17A C17 H17B 109.2
C35 C15 C5 102.6(6)
C35 C15 H15A 111.3
C5 C15 H15A 111.3
C35 C15 H15B 111.3
C5 C15 H15B 111.3
H15A C15 H15B 109.2
Li1 O7 Fe1 173.5(6)
O1E Fe1 O3E 111.39(19)
O1E Fe1 O2E 111.16(19)
O3E Fe1 O2E 110.9(2)
O1E Fe1 O7 107.4(3)
O3E Fe1 O7 106.3(3)
O2E Fe1 O7 109.5(2)
C2 O2E Fe1 135.4(4)
C13 O1E Fe1 136.0(4)
C14 O3E Fe1 135.7(4)
O1E C13 C1 109.1(6)
O1E C13 C46 106.4(6)
C1 C13 C46 109.1(6)
O1E C13 C29 107.3(5)
C1 C13 C29 107.5(6)
C46 C13 C29 117.3(6)
C11 O4 C12 110.3(5)
C11 O4 Li1 125.4(5)
C12 O4 Li1 123.7(5)
C9 O5 C6 109.6(5)
C9 O5 Li1 124.5(5)
C6 O5 Li1 125.1(5)
O4 C11 C33 105.6(6)
O4 C11 H11A 110.6
C33 C11 H11A 110.6
O4 C11 H11B 110.6
C33 C11 H11B 110.6
H11A C11 H11B 108.8
C34 O6 C5 109.8(5)
C34 O6 Li1 125.2(5)
C5 O6 Li1 124.3(5)
O4 C12 C32 104.9(7)
O4 C12 H12A 110.8
C32 C12 H12A 110.8
O4 C12 H12B 110.8
C32 C12 H12B 110.8
H12A C12 H12B 108.8
O6 C5 C15 105.3(6)
O6 C5 H5A 110.7
C15 C5 H5A 110.7
O6 C5 H5B 110.7
C15 C5 H5B 110.7
H5A C5 H5B 108.8
C6 C8 C17 103.0(6)
C6 C8 H8A 111.2
C17 C8 H8A 111.2
C6 C8 H8B 111.2
C17 C8 H8B 111.2
H8A C8 H8B 109.1
O2E C2 C18 109.4(6)
O2E C2 C20 106.2(6)
C18 C2 C20 109.1(6)
O2E C2 C3 106.9(5)
C18 C2 C3 108.3(6)
C20 C2 C3 116.8(6)
O5 C6 C8 105.6(6)
O5 C6 H6A 110.6
C8 C6 H6A 110.6
O5 C6 H6B 110.6
C8 C6 H6B 110.6
H6A C6 H6B 108.7
O5 C9 C17 105.6(6)
O5 C9 H9A 110.6
C17 C9 H9A 110.6
O5 C9 H9B 110.6
C17 C9 H9B 110.6
H9A C9 H9B 108.8
C13 C1 H1A 109.5
C13 C1 H1B 109.5
H1A C1 H1B 109.5
C13 C1 H1C 109.5
H1A C1 H1C 109.5
H1B C1 H1C 109.5
C39 C3 C41 109.0(7)
C39 C3 C40 105.6(7)
C41 C3 C40 106.7(7)
C39 C3 C2 113.7(6)
C41 C3 C2 113.1(6)
C40 C3 C2 108.2(6)
C2 C18 H18A 109.5
C2 C18 H18B 109.5
H18A C18 H18B 109.5
C2 C18 H18C 109.5
H18A C18 H18C 109.5
H18B C18 H18C 109.5
C30 C29 C31 109.6(8)
C30 C29 C38 105.7(8)
C31 C29 C38 106.1(8)
C30 C29 C13 112.5(6)
C31 C29 C13 113.9(6)
C38 C29 C13 108.5(6)
C12 C32 C33 103.7(6)
C12 C32 H32A 111.0
C33 C32 H32A 111.0
C12 C32 H32B 111.0
C33 C32 H32B 111.0
H32A C32 H32B 109.0
C20 C19 H19A 109.5
C20 C19 H19B 109.5
H19A C19 H19B 109.5
C20 C19 H19C 109.5
H19A C19 H19C 109.5
H19B C19 H19C 109.5
C25 C23 C47 108.8(9)
C25 C23 C24 106.2(8)
C47 C23 C24 105.8(9)
C25 C23 C14 113.5(6)
C47 C23 C14 113.9(6)
C24 C23 C14 108.0(6)
C11 C33 C32 102.6(6)
C11 C33 H33A 111.2
C32 C33 H33A 111.2
C11 C33 H33B 111.2
C32 C33 H33B 111.2
H33A C33 H33B 109.2
O6 C34 C35 105.2(6)
O6 C34 H34A 110.7
C35 C34 H34A 110.7
O6 C34 H34B 110.7
C35 C34 H34B 110.7
H34A C34 H34B 108.8
C23 C25 H25A 109.5
C23 C25 H25B 109.5
H25A C25 H25B 109.5
C23 C25 H25C 109.5
H25A C25 H25C 109.5
H25B C25 H25C 109.5
C29 C30 H30A 109.5
C29 C30 H30B 109.5
H30A C30 H30B 109.5
C29 C30 H30C 109.5
H30A C30 H30C 109.5
H30B C30 H30C 109.5
C14 C26 H26A 109.5
C14 C26 H26B 109.5
H26A C26 H26B 109.5
C14 C26 H26C 109.5
H26A C26 H26C 109.5
H26B C26 H26C 109.5
C27 C28 H28A 109.5
C27 C28 H28B 109.5
H28A C28 H28B 109.5
C27 C28 H28C 109.5
H28A C28 H28C 109.5
H28B C28 H28C 109.5
C29 C31 H31A 109.5
C29 C31 H31B 109.5
H31A C31 H31B 109.5
C29 C31 H31C 109.5
H31A C31 H31C 109.5
H31B C31 H31C 109.5
C21 C20 C19 104.6(6)
C21 C20 C22 111.4(7)
C19 C20 C22 102.9(9)
C21 C20 C2 116.2(7)
C19 C20 C2 108.2(7)
C22 C20 C2 112.3(6)
C20 C21 H21A 109.5
C20 C21 H21B 109.5
H21A C21 H21B 109.5
C20 C21 H21C 109.5
H21A C21 H21C 109.5
H21B C21 H21C 109.5
C23 C24 H24A 109.5
C23 C24 H24B 109.5
H24A C24 H24B 109.5
C23 C24 H24C 109.5
H24A C24 H24C 109.5
H24B C24 H24C 109.5
C28 C27 C42 109.3(9)
C28 C27 C49 105.6(7)
C42 C27 C49 104.7(10)
C28 C27 C14 116.3(7)
C42 C27 C14 111.6(6)
C49 C27 C14 108.5(7)
C20 C22 H22A 109.5
C20 C22 H22B 109.5
H22A C22 H22B 109.5
C20 C22 H22C 109.5
H22A C22 H22C 109.5
H22B C22 H22C 109.5
C34 C35 C15 103.8(6)
C34 C35 H35A 111.0
C15 C35 H35A 111.0
C34 C35 H35B 111.0
C15 C35 H35B 111.0
H35A C35 H35B 109.0
C3 C39 H39A 109.5
C3 C39 H39B 109.5
H39A C39 H39B 109.5
C3 C39 H39C 109.5
H39A C39 H39C 109.5
H39B C39 H39C 109.5
C3 C41 H41A 109.5
C3 C41 H41B 109.5
H41A C41 H41B 109.5
C3 C41 H41C 109.5
H41A C41 H41C 109.5
H41B C41 H41C 109.5
C29 C38 H38A 109.5
C29 C38 H38B 109.5
H38A C38 H38B 109.5
C29 C38 H38C 109.5
H38A C38 H38C 109.5
H38B C38 H38C 109.5
C46 C37 H37A 109.5
C46 C37 H37B 109.5
H37A C37 H37B 109.5
C46 C37 H37C 109.5
H37A C37 H37C 109.5
H37B C37 H37C 109.5
C46 C36 H36A 109.5
C46 C36 H36B 109.5
H36A C36 H36B 109.5
C46 C36 H36C 109.5
H36A C36 H36C 109.5
H36B C36 H36C 109.5
C52 O8 C45 102.6(14)
C50 C45 O8 113.8(12)
C50 C45 H45A 108.8
O8 C45 H45A 108.8
C50 C45 H45B 108.8
O8 C45 H45B 108.8
H45A C45 H45B 107.7
C3 C40 H40A 109.5
C3 C40 H40B 109.5
H40A C40 H40B 109.5
C3 C40 H40C 109.5
H40A C40 H40C 109.5
H40B C40 H40C 109.5
C46 C43 H43A 109.5
C46 C43 H43B 109.5
H43A C43 H43B 109.5
C46 C43 H43C 109.5
H43A C43 H43C 109.5
H43B C43 H43C 109.5
C27 C42 H42A 109.5
C27 C42 H42B 109.5
H42A C42 H42B 109.5
C27 C42 H42C 109.5
H42A C42 H42C 109.5
H42B C42 H42C 109.5
C58 O10 C55 108.3(11)
C23 C47 H47A 109.5
C23 C47 H47B 109.5
H47A C47 H47B 109.5
C23 C47 H47C 109.5
H47A C47 H47C 109.5
H47B C47 H47C 109.5
C52 C51 C50 99.2(13)
C52 C51 H51A 111.9
C50 C51 H51A 111.9
C52 C51 H51B 111.9
C50 C51 H51B 111.9
H51A C51 H51B 109.6
C45 C50 C51 100.9(13)
C45 C50 H50A 111.6
C51 C50 H50A 111.6
C45 C50 H50B 111.6
C51 C50 H50B 111.6
H50A C50 H50B 109.4
C51 C52 O8 119.3(17)
C51 C52 H52A 107.5
O8 C52 H52A 107.5
C51 C52 H52B 107.5
O8 C52 H52B 107.5
H52A C52 H52B 107.0
C67 C56 C55 100.0(14)
C67 C56 H56A 111.8
C55 C56 H56A 111.8
C67 C56 H56B 111.8
C55 C56 H56B 111.8
H56A C56 H56B 109.5
C73 C76 C71 111.8(14)
C73 C76 H76A 109.2
C71 C76 H76A 109.2
C73 C76 H76B 109.2
C71 C76 H76B 109.2
H76A C76 H76B 107.9
C67 C58 O10 106.7(16)
C67 C58 H58A 110.4
O10 C58 H58A 110.4
C67 C58 H58B 110.4
O10 C58 H58B 110.4
H58A C58 H58B 108.6
C58 C67 C56 120.1(19)
C58 C67 H67A 107.3
C56 C67 H67A 107.3
C58 C67 H67B 107.3
C56 C67 H67B 107.3
H67A C67 H67B 106.9
C76 C73 C75 99.1(18)
C76 C73 H73A 111.9
C75 C73 H73A 111.9
C76 C73 H73B 111.9
C75 C73 H73B 111.9
H73A C73 H73B 109.6
O20 C71 C76 106.4(11)
O20 C71 H71A 110.4
C76 C71 H71A 110.4
O20 C71 H71B 110.4
C76 C71 H71B 110.4
H71A C71 H71B 108.6
C73 C75 O20 112.7(16)
C73 C75 H75A 109.0
O20 C75 H75A 109.0
C73 C75 H75B 109.0
O20 C75 H75B 109.0
H75A C75 H75B 107.8
C71 O20 C75 104.2(12)

loop_
_geom_bond_atom_site_label_1
_geom_bond_atom_site_label_2
_geom_bond_distance
C55 O10 1.471(17)
C55 C56 1.637(19)
C55 H55A 0.9900
C55 H55B 0.9900
C49 C27 1.552(14)
C49 H49A 0.9800
C49 H49B 0.9800
C49 H49C 0.9800
C46 C37 1.526(12)
C46 C36 1.546(14)
C46 C43 1.549(14)
C46 C13 1.589(10)
Li1 O7 1.794(11)
Li1 O6 1.944(11)
Li1 O4 1.946(12)
Li1 O5 1.952(11)
C14 O3E 1.403(8)
C14 C26 1.557(9)
C14 C23 1.590(10)
C14 C27 1.616(10)
C17 C8 1.510(11)
C17 C9 1.517(10)
C17 H17A 0.9900
C17 H17B 0.9900
C15 C35 1.509(11)
C15 C5 1.516(10)
C15 H15A 0.9900
C15 H15B 0.9900
O7 Fe1 1.945(5)
Fe1 O1E 1.842(5)
Fe1 O3E 1.850(5)
Fe1 O2E 1.860(4)
O2E C2 1.401(8)
O1E C13 1.415(8)
C13 C1 1.543(10)
C13 C29 1.594(9)
O4 C11 1.444(9)
O4 C12 1.458(9)
O5 C9 1.445(9)
O5 C6 1.454(8)
C11 C33 1.508(10)
C11 H11A 0.9900
C11 H11B 0.9900
O6 C34 1.453(8)
O6 C5 1.462(9)
C12 C32 1.513(11)
C12 H12A 0.9900
C12 H12B 0.9900
C5 H5A 0.9900
C5 H5B 0.9900
C8 C6 1.508(10)
C8 H8A 0.9900
C8 H8B 0.9900
C2 C18 1.545(10)
C2 C20 1.591(10)
C2 C3 1.595(9)
C6 H6A 0.9900
C6 H6B 0.9900
C9 H9A 0.9900
C9 H9B 0.9900
C1 H1A 0.9800
C1 H1B 0.9800
C1 H1C 0.9800
C3 C39 1.500(10)
C3 C41 1.521(11)
C3 C40 1.535(10)
C18 H18A 0.9800
C18 H18B 0.9800
C18 H18C 0.9800
C29 C30 1.503(11)
C29 C31 1.503(11)
C29 C38 1.521(11)
C32 C33 1.515(11)
C32 H32A 0.9900
C32 H32B 0.9900
C19 C20 1.547(12)
C19 H19A 0.9800
C19 H19B 0.9800
C19 H19C 0.9800
C23 C25 1.484(10)
C23 C47 1.506(11)
C23 C24 1.532(11)
C33 H33A 0.9900
C33 H33B 0.9900
C34 C35 1.509(10)
C34 H34A 0.9900
C34 H34B 0.9900
C25 H25A 0.9800
C25 H25B 0.9800
C25 H25C 0.9800
C30 H30A 0.9800
C30 H30B 0.9800
C30 H30C 0.9800
C26 H26A 0.9800
C26 H26B 0.9800
C26 H26C 0.9800
C28 C27 1.510(12)
C28 H28A 0.9800
C28 H28B 0.9800
C28 H28C 0.9800
C31 H31A 0.9800
C31 H31B 0.9800
C31 H31C 0.9800
C20 C21 1.527(11)
C20 C22 1.550(13)
C21 H21A 0.9800
C21 H21B 0.9800
C21 H21C 0.9800
C24 H24A 0.9800
C24 H24B 0.9800
C24 H24C 0.9800
C27 C42 1.533(13)
C22 H22A 0.9800
C22 H22B 0.9800
C22 H22C 0.9800
C35 H35A 0.9900
C35 H35B 0.9900
C39 H39A 0.9800
C39 H39B 0.9800
C39 H39C 0.9800
C41 H41A 0.9800
C41 H41B 0.9800
C41 H41C 0.9800
C38 H38A 0.9800
C38 H38B 0.9800
C38 H38C 0.9800
C37 H37A 0.9800
C37 H37B 0.9800
C37 H37C 0.9800
C36 H36A 0.9800
C36 H36B 0.9800
C36 H36C 0.9800
O8 C52 1.34(2)
O8 C45 1.395(19)
C45 C50 1.38(2)
C45 H45A 0.9900
C45 H45B 0.9900
C40 H40A 0.9800
C40 H40B 0.9800
C40 H40C 0.9800
C43 H43A 0.9800
C43 H43B 0.9800
C43 H43C 0.9800
C42 H42A 0.9800
C42 H42B 0.9800
C42 H42C 0.9800
O10 C58 1.453(17)
C47 H47A 0.9800
C47 H47B 0.9800
C47 H47C 0.9800
C51 C52 1.31(3)
C51 C50 1.63(2)
C51 H51A 0.9900
C51 H51B 0.9900
C50 H50A 0.9900
C50 H50B 0.9900
C52 H52A 0.9900
C52 H52B 0.9900
C56 C67 1.34(2)
C56 H56A 0.9900
C56 H56B 0.9900
C76 C73 1.41(2)
C76 C71 1.432(16)
C76 H76A 0.9900
C76 H76B 0.9900
C58 C67 1.28(2)
C58 H58A 0.9900
C58 H58B 0.9900
C67 H67A 0.9900
C67 H67B 0.9900
C73 C75 1.430(17)
C73 H73A 0.9900
C73 H73B 0.9900
C71 O20 1.405(12)
C71 H71A 0.9900
C71 H71B 0.9900
C75 O20 1.431(15)
C75 H75A 0.9900
C75 H75B 0.9900
